data_7223013
loop_
_publ_author_name
'Ye, Run-Ping'
'Zhang, Xin'
'Zhai, Ji-Quan'
'Qin, Ye-Yan'
'Zhang, Lei'
'Yao, Yuan-Gen'
'Zhang, Jian'

_publ_section_title
;
 N-donor ligands enhancing luminescence properties of seven Zn/Cd(ii) MOFs
 based on a large rigid \p-conjugated carboxylate ligand
;
_journal_issue 47
_journal_name_full CrystEngComm
_journal_page_first 9155
_journal_paper_doi 10.1039/C5CE01884F
_journal_volume 17
_journal_year 2015
_chemical_formula_moiety 'C21 H13 N2 O5 Zn'
_chemical_formula_sum 'C21 H13 N2 O5 Zn'
_chemical_formula_weight 438.72
_chemical_name_systematic
; 
 ? 
;
_space_group_IT_number 15
_symmetry_cell_setting monoclinic
_symmetry_space_group_name_Hall '-C 2yc'
_symmetry_space_group_name_H-M 'C 1 2/c 1'
_atom_sites_solution_hydrogens geom
_atom_sites_solution_primary direct
_atom_sites_solution_secondary difmap
_audit_creation_method SHELXL-97
_audit_update_record
;
2015-10-21 deposited with the CCDC.
2015-10-23 downloaded from the CCDC.
;
_cell_angle_alpha 90.00
_cell_angle_beta 100.783(3)
_cell_angle_gamma 90.00
_cell_formula_units_Z 8
_cell_length_a 24.0555(9)
_cell_length_b 7.7920(3)
_cell_length_c 18.1219(6)
_cell_measurement_reflns_used 2304
_cell_measurement_temperature 293(2)
_cell_measurement_theta_max 28.0980
_cell_measurement_theta_min 2.7430
_cell_volume 3336.8(2)
_computing_cell_refinement 'Bruker FRAMBO'
_computing_data_collection 'Bruker FRAMBO'
_computing_data_reduction 'Bruker SAINT'
_computing_molecular_graphics 'Bruker SHELXTL'
_computing_publication_material 'Bruker SHELXTL'
_computing_structure_refinement 'SHELXL-97 (Sheldrick, 1997)'
_computing_structure_solution 'SHELXS-97 (Sheldrick, 1990)'
_diffrn_ambient_temperature 293(2)
_diffrn_measured_fraction_theta_full 0.998
_diffrn_measured_fraction_theta_max 0.998
_diffrn_measurement_device_type 'multiwire proportional'
_diffrn_measurement_method 'phi and omega scans'
_diffrn_radiation_monochromator graphite
_diffrn_radiation_source 'fine-focus sealed tube'
_diffrn_radiation_type MoK\a
_diffrn_radiation_wavelength 0.71073
_diffrn_reflns_av_R_equivalents 0.0251
_diffrn_reflns_av_sigmaI/netI 0.0396
_diffrn_reflns_limit_h_max 27
_diffrn_reflns_limit_h_min -28
_diffrn_reflns_limit_k_max 9
_diffrn_reflns_limit_k_min -8
_diffrn_reflns_limit_l_max 21
_diffrn_reflns_limit_l_min -20
_diffrn_reflns_number 5778
_diffrn_reflns_theta_full 24.99
_diffrn_reflns_theta_max 24.99
_diffrn_reflns_theta_min 2.59
_diffrn_standards_decay_% none
_diffrn_standards_interval_count none
_diffrn_standards_interval_time 0
_diffrn_standards_number none
_exptl_absorpt_coefficient_mu 1.513
_exptl_absorpt_correction_T_max 0.785
_exptl_absorpt_correction_T_min 0.665
_exptl_absorpt_correction_type multi-scan
_exptl_absorpt_process_details crystalclear
_exptl_crystal_colour colourless
_exptl_crystal_density_diffrn 1.747
_exptl_crystal_density_method 'not measured'
_exptl_crystal_description block
_exptl_crystal_F_000 1784.0
_exptl_crystal_size_max 0.67
_exptl_crystal_size_mid 0.23
_exptl_crystal_size_min 0.16
_refine_diff_density_max 0.346
_refine_diff_density_min -0.445
_refine_diff_density_rms 0.064
_refine_ls_extinction_method none
_refine_ls_goodness_of_fit_ref 1.078
_refine_ls_hydrogen_treatment mixed
_refine_ls_matrix_type full
_refine_ls_number_parameters 262
_refine_ls_number_reflns 2929
_refine_ls_number_restraints 0
_refine_ls_restrained_S_all 1.078
_refine_ls_R_factor_all 0.0435
_refine_ls_R_factor_gt 0.0320
_refine_ls_shift/su_max 0.001
_refine_ls_shift/su_mean 0.000
_refine_ls_structure_factor_coef Fsqd
_refine_ls_weighting_details 'calc w=1/[\s^2^(Fo^2^)+(0.0323P)^2^+1.7320P] where P=(Fo^2^+2Fc^2^)/3'
_refine_ls_weighting_scheme calc
_refine_ls_wR_factor_gt 0.0709
_refine_ls_wR_factor_ref 0.0766
_reflns_number_gt 2436
_reflns_number_total 2929
_reflns_threshold_expression >2sigma(I)
_cod_data_source_file c5ce01884f2.cif
_cod_data_source_block Compound-4
_cod_depositor_comments
;
The following automatic conversions were performed:

'_symmetry_cell_setting' value 'Monoclinic' changed to 'monoclinic'
according to
/usr/data/users/saulius/crontab/automatic-downloads/rss-feeds/RSC/lib/dictionaries/cif_core.dic
dictionary named 'cif_core.dic' version 2.4.2 from 2011-04-26.

Automatic conversion script
Id: cif_fix_values 3271 2015-04-21 07:52:19Z andrius 

 Adding full bibliography for 7223010--7223016.cif.
;
_cod_original_sg_symbol_H-M 'C 2/c'
_cod_database_code 7223013

loop_
_symmetry_equiv_pos_as_xyz
'x, y, z'
'-x, y, -z+1/2'
'x+1/2, y+1/2, z'
'-x+1/2, y+1/2, -z+1/2'
'-x, -y, -z'
'x, -y, z-1/2'
'-x+1/2, -y+1/2, -z'
'x+1/2, -y+1/2, z-1/2'

loop_
_atom_site_label
_atom_site_type_symbol
_atom_site_fract_x
_atom_site_fract_y
_atom_site_fract_z
_atom_site_U_iso_or_equiv
_atom_site_adp_type
_atom_site_occupancy
_atom_site_symmetry_multiplicity
_atom_site_calc_flag
_atom_site_refinement_flags
Zn1 Zn 0.235970(11) -0.21124(4) 0.283466(16) 0.02226(12) Uani 1 1 d .
O1 O 0.26280(7) 0.0243(2) 0.31734(10) 0.0275(4) Uani 1 1 d .
O2 O 0.22722(8) 0.2855(2) 0.30702(10) 0.0294(4) Uani 1 1 d .
O3 O 0.28832(8) -0.1591(3) 0.59803(12) 0.0465(6) Uani 1 1 d .
O4 O 0.21328(8) -0.1314(3) 0.64985(10) 0.0355(5) Uani 1 1 d .
O5 O 0.04297(9) 0.2774(3) 0.34186(11) 0.0458(6) Uani 1 1 d .
N1 N 0.14824(8) -0.2044(3) 0.25493(12) 0.0241(5) Uani 1 1 d .
N2 N 0.07285(9) 0.2078(3) 0.46804(13) 0.0318(6) Uani 1 1 d .
C1 C 0.23479(10) 0.1450(4) 0.34026(14) 0.0213(6) Uani 1 1 d .
C2 C 0.20904(10) 0.1185(3) 0.40836(14) 0.0236(6) Uani 1 1 d .
C3 C 0.23677(11) 0.0243(4) 0.46919(15) 0.0275(6) Uani 1 1 d .
H3 H 0.2721 -0.0232 0.4683 0.033 Uiso 1 1 calc R
C4 C 0.21163(11) 0.0013(3) 0.53132(15) 0.0256(6) Uani 1 1 d .
C5 C 0.15778(11) 0.0657(4) 0.53065(15) 0.0289(7) Uani 1 1 d .
H5 H 0.1407 0.0489 0.5720 0.035 Uiso 1 1 calc R
C6 C 0.12920(11) 0.1551(4) 0.46877(15) 0.0276(6) Uani 1 1 d .
C7 C 0.15598(11) 0.1879(4) 0.40891(15) 0.0283(7) Uani 1 1 d .
H7 H 0.1385 0.2561 0.3692 0.034 Uiso 1 1 calc R
C8 C 0.24040(12) -0.1010(4) 0.59711(15) 0.0311(7) Uani 1 1 d .
C9 C 0.03456(12) 0.2618(4) 0.40609(17) 0.0319(7) Uani 1 1 d .
C10 C 0.04782(12) 0.1972(4) 0.53514(16) 0.0356(7) Uani 1 1 d .
H10A H 0.0678 0.2700 0.5749 0.043 Uiso 1 1 calc R
H10B H 0.0479 0.0802 0.5534 0.043 Uiso 1 1 calc R
C11 C -0.01092(11) 0.2597(4) 0.50790(17) 0.0347(7) Uani 1 1 d .
C12 C -0.01838(12) 0.2960(4) 0.43258(17) 0.0323(7) Uani 1 1 d .
C13 C -0.06955(12) 0.3547(4) 0.39232(18) 0.0428(8) Uani 1 1 d .
H13 H -0.0743 0.3761 0.3410 0.051 Uiso 1 1 calc R
C14 C -0.11309(13) 0.3803(5) 0.4308(2) 0.0517(9) Uani 1 1 d .
H14 H -0.1477 0.4216 0.4054 0.062 Uiso 1 1 calc R
C15 C -0.10599(13) 0.3454(5) 0.5065(2) 0.0553(10) Uani 1 1 d .
H15 H -0.1358 0.3646 0.5316 0.066 Uiso 1 1 calc R
C16 C -0.05556(13) 0.2828(5) 0.54551(19) 0.0505(9) Uani 1 1 d .
H16 H -0.0514 0.2562 0.5963 0.061 Uiso 1 1 calc R
C17 C 0.11761(10) -0.0621(4) 0.23822(15) 0.0268(6) Uani 1 1 d .
H17 H 0.1360 0.0378 0.2280 0.032 Uiso 1 1 calc R
C18 C 0.05967(10) -0.0564(4) 0.23536(15) 0.0278(6) Uani 1 1 d .
H18 H 0.0400 0.0459 0.2239 0.033 Uiso 1 1 calc R
C19 C 0.03108(10) -0.2039(4) 0.24969(14) 0.0229(6) Uani 1 1 d .
C20 C 0.06283(10) -0.3532(4) 0.26417(15) 0.0265(6) Uani 1 1 d .
H20 H 0.0452 -0.4561 0.2718 0.032 Uiso 1 1 calc R
C21 C 0.12047(11) -0.3485(4) 0.26713(15) 0.0284(6) Uani 1 1 d .
H21 H 0.1411 -0.4493 0.2780 0.034 Uiso 1 1 calc R

loop_
_atom_site_aniso_label
_atom_site_aniso_U_11
_atom_site_aniso_U_22
_atom_site_aniso_U_33
_atom_site_aniso_U_23
_atom_site_aniso_U_13
_atom_site_aniso_U_12
Zn1 0.01696(17) 0.0288(2) 0.02203(18) 0.00105(14) 0.00617(12) 0.00298(13)
O1 0.0234(9) 0.0303(11) 0.0313(11) -0.0046(9) 0.0118(8) 0.0033(9)
O2 0.0382(11) 0.0285(11) 0.0255(10) 0.0008(10) 0.0162(9) 0.0008(9)
O3 0.0367(12) 0.0566(15) 0.0423(13) 0.0059(12) -0.0025(10) 0.0191(11)
O4 0.0404(11) 0.0390(12) 0.0268(11) 0.0105(10) 0.0054(9) 0.0033(10)
O5 0.0405(12) 0.0674(16) 0.0299(12) 0.0133(12) 0.0078(10) 0.0134(11)
N1 0.0194(11) 0.0304(13) 0.0235(12) 0.0000(11) 0.0064(9) -0.0008(10)
N2 0.0274(12) 0.0447(15) 0.0252(13) 0.0053(12) 0.0100(10) 0.0103(11)
C1 0.0195(13) 0.0240(15) 0.0189(14) -0.0028(13) 0.0000(10) -0.0057(12)
C2 0.0269(14) 0.0217(15) 0.0237(14) -0.0011(13) 0.0090(11) 0.0012(12)
C3 0.0244(14) 0.0304(16) 0.0279(15) -0.0032(14) 0.0057(12) 0.0024(12)
C4 0.0271(14) 0.0240(15) 0.0256(15) 0.0004(13) 0.0042(11) 0.0031(12)
C5 0.0296(14) 0.0352(17) 0.0240(15) 0.0041(14) 0.0103(12) 0.0035(13)
C6 0.0262(14) 0.0315(16) 0.0261(15) 0.0020(14) 0.0073(11) 0.0072(13)
C7 0.0308(15) 0.0316(17) 0.0234(14) 0.0059(13) 0.0077(12) 0.0054(13)
C8 0.0374(17) 0.0273(16) 0.0258(15) -0.0004(14) -0.0014(13) -0.0009(14)
C9 0.0334(16) 0.0312(17) 0.0310(17) 0.0049(14) 0.0056(13) 0.0064(13)
C10 0.0336(16) 0.047(2) 0.0286(16) 0.0013(15) 0.0120(13) 0.0048(14)
C11 0.0280(16) 0.042(2) 0.0351(17) -0.0050(15) 0.0095(13) 0.0007(14)
C12 0.0285(15) 0.0323(17) 0.0364(17) -0.0002(15) 0.0067(13) 0.0021(13)
C13 0.0334(17) 0.048(2) 0.045(2) 0.0040(17) 0.0014(14) 0.0059(16)
C14 0.0261(16) 0.057(2) 0.070(3) -0.004(2) 0.0044(16) 0.0055(16)
C15 0.0268(17) 0.077(3) 0.065(3) -0.009(2) 0.0149(16) 0.0041(18)
C16 0.0349(18) 0.080(3) 0.0396(19) -0.0041(19) 0.0150(15) 0.0030(18)
C17 0.0231(14) 0.0284(16) 0.0294(15) 0.0042(13) 0.0056(11) -0.0019(12)
C18 0.0231(14) 0.0284(16) 0.0321(16) 0.0053(13) 0.0054(12) 0.0027(12)
C19 0.0204(14) 0.0296(16) 0.0196(14) -0.0007(12) 0.0055(11) 0.0003(12)
C20 0.0226(13) 0.0273(15) 0.0311(15) 0.0015(13) 0.0091(11) -0.0040(12)
C21 0.0250(14) 0.0278(15) 0.0327(16) 0.0015(14) 0.0061(12) 0.0058(13)

loop_
_atom_type_symbol
_atom_type_description
_atom_type_scat_dispersion_real
_atom_type_scat_dispersion_imag
_atom_type_scat_source
C C 0.0030 0.0020 'International Tables Vol C Tables 4.2.6.8 and 6.1.1.4'
H H 0.0000 0.0000 'International Tables Vol C Tables 4.2.6.8 and 6.1.1.4'
N N 0.0060 0.0030 'International Tables Vol C Tables 4.2.6.8 and 6.1.1.4'
O O 0.0110 0.0060 'International Tables Vol C Tables 4.2.6.8 and 6.1.1.4'
Zn Zn 0.2840 1.4300 'International Tables Vol C Tables 4.2.6.8 and 6.1.1.4'

loop_
_geom_angle_atom_site_label_1
_geom_angle_atom_site_label_2
_geom_angle_atom_site_label_3
_geom_angle
_geom_angle_site_symmetry_1
_geom_angle_site_symmetry_3
O4 Zn1 O1 104.74(8) 7_546 .
O4 Zn1 O2 100.11(8) 7_546 4_545
O1 Zn1 O2 95.51(7) . 4_545
O4 Zn1 N1 130.61(8) 7_546 .
O1 Zn1 N1 107.87(8) . .
O2 Zn1 N1 112.36(8) 4_545 .
O4 Zn1 O3 56.57(7) 7_546 7_546
O1 Zn1 O3 102.55(7) . 7_546
O2 Zn1 O3 153.38(7) 4_545 7_546
N1 Zn1 O3 80.61(8) . 7_546
O4 Zn1 C8 28.70(8) 7_546 7_546
O1 Zn1 C8 104.72(8) . 7_546
O2 Zn1 C8 128.02(9) 4_545 7_546
N1 Zn1 C8 106.07(9) . 7_546
O3 Zn1 C8 27.89(7) 7_546 7_546
C1 O1 Zn1 128.17(16) . .
C1 O2 Zn1 111.08(16) . 4
C8 O3 Zn1 78.20(17) . 7_546
C8 O4 Zn1 103.26(17) . 7_546
C17 N1 C21 117.4(2) . .
C17 N1 Zn1 124.73(18) . .
C21 N1 Zn1 116.76(18) . .
C9 N2 C6 126.1(2) . .
C9 N2 C10 112.3(2) . .
C6 N2 C10 121.4(2) . .
O2 C1 O1 122.0(2) . .
O2 C1 C2 118.4(2) . .
O1 C1 C2 119.6(2) . .
C3 C2 C7 120.4(2) . .
C3 C2 C1 121.2(2) . .
C7 C2 C1 118.4(2) . .
C4 C3 C2 119.7(2) . .
C4 C3 H3 120.1 . .
C2 C3 H3 120.1 . .
C3 C4 C5 119.7(2) . .
C3 C4 C8 120.7(2) . .
C5 C4 C8 119.5(2) . .
C6 C5 C4 120.6(2) . .
C6 C5 H5 119.7 . .
C4 C5 H5 119.7 . .
C7 C6 C5 119.5(2) . .
C7 C6 N2 121.6(2) . .
C5 C6 N2 118.8(2) . .
C6 C7 C2 119.8(3) . .
C6 C7 H7 120.1 . .
C2 C7 H7 120.1 . .
O3 C8 O4 121.9(3) . .
O3 C8 C4 119.9(3) . .
O4 C8 C4 118.2(2) . .
O3 C8 Zn1 73.91(17) . 7_546
O4 C8 Zn1 48.03(13) . 7_546
C4 C8 Zn1 165.3(2) . 7_546
O5 C9 N2 126.9(3) . .
O5 C9 C12 127.0(3) . .
N2 C9 C12 106.1(2) . .
N2 C10 C11 102.7(2) . .
N2 C10 H10A 111.2 . .
C11 C10 H10A 111.2 . .
N2 C10 H10B 111.2 . .
C11 C10 H10B 111.2 . .
H10A C10 H10B 109.1 . .
C12 C11 C16 119.5(3) . .
C12 C11 C10 109.7(2) . .
C16 C11 C10 130.8(3) . .
C11 C12 C13 122.0(3) . .
C11 C12 C9 109.2(2) . .
C13 C12 C9 128.9(3) . .
C14 C13 C12 117.8(3) . .
C14 C13 H13 121.1 . .
C12 C13 H13 121.1 . .
C13 C14 C15 120.8(3) . .
C13 C14 H14 119.6 . .
C15 C14 H14 119.6 . .
C16 C15 C14 121.0(3) . .
C16 C15 H15 119.5 . .
C14 C15 H15 119.5 . .
C15 C16 C11 118.9(3) . .
C15 C16 H16 120.5 . .
C11 C16 H16 120.5 . .
N1 C17 C18 122.9(2) . .
N1 C17 H17 118.5 . .
C18 C17 H17 118.5 . .
C17 C18 C19 119.8(3) . .
C17 C18 H18 120.1 . .
C19 C18 H18 120.1 . .
C20 C19 C18 117.0(2) . .
C20 C19 C19 120.86(15) . 2
C18 C19 C19 122.11(16) . 2
C21 C20 C19 119.9(3) . .
C21 C20 H20 120.0 . .
C19 C20 H20 120.0 . .
N1 C21 C20 122.9(3) . .
N1 C21 H21 118.6 . .
C20 C21 H21 118.6 . .

loop_
_geom_bond_atom_site_label_1
_geom_bond_atom_site_label_2
_geom_bond_distance
_geom_bond_site_symmetry_2
Zn1 O4 1.9754(19) 7_546
Zn1 O1 2.0035(18) .
Zn1 O2 2.0043(18) 4_545
Zn1 N1 2.077(2) .
Zn1 O3 2.538(2) 7_546
Zn1 C8 2.586(3) 7_546
O1 C1 1.271(3) .
O2 C1 1.246(3) .
O2 Zn1 2.0043(18) 4
O3 C8 1.236(3) .
O3 Zn1 2.538(2) 7_546
O4 C8 1.276(3) .
O4 Zn1 1.9754(19) 7_546
O5 C9 1.224(3) .
N1 C17 1.335(3) .
N1 C21 1.346(3) .
N2 C9 1.378(4) .
N2 C6 1.414(3) .
N2 C10 1.457(3) .
C1 C2 1.495(3) .
C2 C3 1.387(4) .
C2 C7 1.388(3) .
C3 C4 1.386(3) .
C3 H3 0.9300 .
C4 C5 1.387(3) .
C4 C8 1.492(4) .
C5 C6 1.388(4) .
C5 H5 0.9300 .
C6 C7 1.385(4) .
C7 H7 0.9300 .
C8 Zn1 2.586(3) 7_546
C9 C12 1.467(4) .
C10 C11 1.489(4) .
C10 H10A 0.9700 .
C10 H10B 0.9700 .
C11 C12 1.372(4) .
C11 C16 1.387(4) .
C12 C13 1.386(4) .
C13 C14 1.377(4) .
C13 H13 0.9300 .
C14 C15 1.377(5) .
C14 H14 0.9300 .
C15 C16 1.374(4) .
C15 H15 0.9300 .
C16 H16 0.9300 .
C17 C18 1.386(3) .
C17 H17 0.9300 .
C18 C19 1.389(4) .
C18 H18 0.9300 .
C19 C20 1.389(4) .
C19 C19 1.497(5) 2
C20 C21 1.378(3) .
C20 H20 0.9300 .
C21 H21 0.9300 .

loop_
_geom_torsion_atom_site_label_1
_geom_torsion_atom_site_label_2
_geom_torsion_atom_site_label_3
_geom_torsion_atom_site_label_4
_geom_torsion
_geom_torsion_site_symmetry_1
_geom_torsion_site_symmetry_4
O4 Zn1 O1 C1 -122.3(2) 7_546 .
O2 Zn1 O1 C1 135.7(2) 4_545 .
N1 Zn1 O1 C1 20.0(2) . .
O3 Zn1 O1 C1 -64.0(2) 7_546 .
C8 Zn1 O1 C1 -92.6(2) 7_546 .
O4 Zn1 N1 C17 149.14(19) 7_546 .
O1 Zn1 N1 C17 20.2(2) . .
O2 Zn1 N1 C17 -83.8(2) 4_545 .
O3 Zn1 N1 C17 120.5(2) 7_546 .
C8 Zn1 N1 C17 132.0(2) 7_546 .
O4 Zn1 N1 C21 -18.6(2) 7_546 .
O1 Zn1 N1 C21 -147.56(19) . .
O2 Zn1 N1 C21 108.4(2) 4_545 .
O3 Zn1 N1 C21 -47.3(2) 7_546 .
C8 Zn1 N1 C21 -35.8(2) 7_546 .
Zn1 O2 C1 O1 0.2(3) 4 .
Zn1 O2 C1 C2 -178.66(17) 4 .
Zn1 O1 C1 O2 -118.6(2) . .
Zn1 O1 C1 C2 60.3(3) . .
O2 C1 C2 C3 -143.9(3) . .
O1 C1 C2 C3 37.2(4) . .
O2 C1 C2 C7 37.3(4) . .
O1 C1 C2 C7 -141.7(3) . .
C7 C2 C3 C4 -0.8(4) . .
C1 C2 C3 C4 -179.7(2) . .
C2 C3 C4 C5 3.0(4) . .
C2 C3 C4 C8 179.4(3) . .
C3 C4 C5 C6 -0.9(4) . .
C8 C4 C5 C6 -177.3(3) . .
C4 C5 C6 C7 -3.4(4) . .
C4 C5 C6 N2 175.4(3) . .
C9 N2 C6 C7 14.4(5) . .
C10 N2 C6 C7 -170.3(3) . .
C9 N2 C6 C5 -164.5(3) . .
C10 N2 C6 C5 10.8(4) . .
C5 C6 C7 C2 5.6(4) . .
N2 C6 C7 C2 -173.2(3) . .
C3 C2 C7 C6 -3.5(4) . .
C1 C2 C7 C6 175.3(3) . .
Zn1 O3 C8 O4 2.6(3) 7_546 .
Zn1 O3 C8 C4 -174.6(3) 7_546 .
Zn1 O4 C8 O3 -3.4(3) 7_546 .
Zn1 O4 C8 C4 173.8(2) 7_546 .
C3 C4 C8 O3 3.5(4) . .
C5 C4 C8 O3 179.9(3) . .
C3 C4 C8 O4 -173.8(3) . .
C5 C4 C8 O4 2.6(4) . .
C3 C4 C8 Zn1 -155.4(7) . 7_546
C5 C4 C8 Zn1 20.9(9) . 7_546
C6 N2 C9 O5 -1.9(5) . .
C10 N2 C9 O5 -177.5(3) . .
C6 N2 C9 C12 177.8(3) . .
C10 N2 C9 C12 2.2(3) . .
C9 N2 C10 C11 -2.5(3) . .
C6 N2 C10 C11 -178.4(3) . .
N2 C10 C11 C12 1.8(3) . .
N2 C10 C11 C16 -178.8(3) . .
C16 C11 C12 C13 -0.3(5) . .
C10 C11 C12 C13 179.2(3) . .
C16 C11 C12 C9 179.9(3) . .
C10 C11 C12 C9 -0.6(3) . .
O5 C9 C12 C11 178.8(3) . .
N2 C9 C12 C11 -0.9(3) . .
O5 C9 C12 C13 -1.0(5) . .
N2 C9 C12 C13 179.3(3) . .
C11 C12 C13 C14 1.6(5) . .
C9 C12 C13 C14 -178.6(3) . .
C12 C13 C14 C15 -1.2(5) . .
C13 C14 C15 C16 -0.6(6) . .
C14 C15 C16 C11 1.9(6) . .
C12 C11 C16 C15 -1.5(5) . .
C10 C11 C16 C15 179.1(3) . .
C21 N1 C17 C18 2.1(4) . .
Zn1 N1 C17 C18 -165.6(2) . .
N1 C17 C18 C19 -0.5(4) . .
C17 C18 C19 C20 -1.9(4) . .
C17 C18 C19 C19 177.6(3) . 2
C18 C19 C20 C21 2.9(4) . .
C19 C19 C20 C21 -176.7(3) 2 .
C17 N1 C21 C20 -1.0(4) . .
Zn1 N1 C21 C20 167.6(2) . .
C19 C20 C21 N1 -1.4(4) . .
